data_1551281
loop_
_publ_author_name
'Kraemer, Tobias'
'Tuna, Floriana'
'Pike, Sebastian D.'

_publ_section_title
;
 Photo-redox reactivity of titanium-oxo clusters: mechanistic insight into
 a two-electron intramolecular process, and structural characterisation of
 mixed-valent Ti(III)/Ti(IV) products
;
_journal_name_full 'Chemical Science'
_journal_paper_doi 10.1039/C9SC01241A
_journal_year 2019
_chemical_compound_source 'Uni. of Cambridge, Chem. Dept, lab 301'
_chemical_formula_moiety 'C60 H116.00 O16 P4 Ti4'
_chemical_formula_sum 'C60 H116 O16 P4 Ti4'
_chemical_formula_weight 1409.07
_chemical_name_systematic '[TiO(OiPr)(Cy2PO2)]4'
_space_group_IT_number 70
_space_group_name_Hall '-F 2uv 2vw'
_space_group_name_H-M_alt 'F d d d :2'
_symmetry_cell_setting orthorhombic
_symmetry_space_group_name_Hall '-F 2uv 2vw'
_symmetry_space_group_name_H-M 'F d d d :2'
_atom_sites_solution_hydrogens difmap
_atom_sites_solution_primary other
_audit_creation_method CRYSTALS_ver_14.61
_audit_update_record
;
2019-03-09 deposited with the CCDC.    2019-06-06 downloaded from the CCDC.
;
_cell_angle_alpha 90
_cell_angle_beta 90
_cell_angle_gamma 90
_cell_formula_units_Z 8
_cell_length_a 15.2031(9)
_cell_length_b 21.8563(13)
_cell_length_c 43.312(3)
_cell_measurement_reflns_used 22823
_cell_measurement_temperature 180
_cell_measurement_theta_max 67
_cell_measurement_theta_min 1
_cell_volume 14391.9(16)
_computing_cell_refinement 'Apex2 (Bruker AXS, 2006)'
_computing_data_collection 'Apex2 (Bruker AXS, 2006)'
_computing_data_reduction 'Apex2 (Bruker AXS, 2006)'
_computing_molecular_graphics 'CAMERON (Watkin et al., 1996)'
_computing_publication_material 'CRYSTALS (Betteridge et al., 2003)'
_computing_structure_refinement 'CRYSTALS (Betteridge et al., 2003)'
_computing_structure_solution 'Superflip (Palatinus & Chapuis, 2007)'
_diffrn_ambient_temperature 180
_diffrn_measured_fraction_theta_full 0.996
_diffrn_measured_fraction_theta_max 0.996
_diffrn_measurement_device Area
_diffrn_measurement_device_type 'Bruker Kappa Apex2'
_diffrn_measurement_method \w/2\q
_diffrn_radiation_monochromator graphite
_diffrn_radiation_type 'Cu K\a'
_diffrn_radiation_wavelength 1.54178
_diffrn_reflns_av_R_equivalents 0.037
_diffrn_reflns_limit_h_max 18
_diffrn_reflns_limit_h_min -18
_diffrn_reflns_limit_k_max 25
_diffrn_reflns_limit_k_min -26
_diffrn_reflns_limit_l_max 50
_diffrn_reflns_limit_l_min -51
_diffrn_reflns_number 21757
_diffrn_reflns_theta_full 66.793
_diffrn_reflns_theta_max 66.793
_diffrn_reflns_theta_min 4.683
_diffrn_standards_number 0
_exptl_absorpt_coefficient_mu 4.973
_exptl_absorpt_correction_T_max 0.67
_exptl_absorpt_correction_T_min 0.61
_exptl_absorpt_correction_type multi-scan
_exptl_absorpt_process_details 'SADABS (Siemens, 1996)'
_exptl_crystal_colour colourless
_exptl_crystal_density_diffrn 1.301
_exptl_crystal_density_method 'not measured'
_exptl_crystal_description block
_exptl_crystal_F_000 6016.005
_exptl_crystal_size_max 0.200
_exptl_crystal_size_mid 0.200
_exptl_crystal_size_min 0.080
_refine_diff_density_max 0.63
_refine_diff_density_min -0.36
_refine_ls_extinction_method None
_refine_ls_goodness_of_fit_ref 0.9833
_refine_ls_hydrogen_treatment constr
_refine_ls_matrix_type full
_refine_ls_number_parameters 274
_refine_ls_number_reflns 3178
_refine_ls_number_restraints 324
_refine_ls_R_factor_all 0.0661
_refine_ls_R_factor_gt 0.0566
_refine_ls_shift/su_max 0.0342010
_refine_ls_shift/su_mean 0.0017220
_refine_ls_structure_factor_coef Fsqd
_refine_ls_weighting_details
;
 Method= Modified Sheldrick 
 w=1/[\s^2^(F^2^) + ( 0.13P)^2^ +35.84P] 
 ,where P=(max(Fo^2^,0) + 2Fc^2^)/3 
;
_refine_ls_weighting_scheme calc
_refine_ls_wR_factor_all 0.1872
_refine_ls_wR_factor_gt 0.1661
_refine_ls_wR_factor_ref 0.1872
_reflns_limit_h_max 18
_reflns_limit_h_min 0
_reflns_limit_k_max 26
_reflns_limit_k_min 0
_reflns_limit_l_max 51
_reflns_limit_l_min 0
_reflns_number_gt 2693
_reflns_number_total 3192
_reflns_threshold_expression I>2.0\s(I)
_oxford_diffrn_Wilson_B_factor 4.34
_oxford_diffrn_Wilson_scale 653.39
_oxford_refine_ls_r_factor_ref 0.0661
_oxford_refine_ls_scale 0.044963(16)
_oxford_reflns_number_all 3178
_oxford_reflns_threshold_expression_ref I>-3.0\s(I)
_oxford_structure_analysis_title 'SP_B2_0001 in F d d d'
_cod_data_source_file c9sc01241a2.cif
_cod_data_source_block 4
_cod_depositor_comments
;
The following automatic conversions were performed:

'_atom_sites_solution_primary' value 'Other' changed to 'other'
according to
/home/data/users/saulius/crontab/automatic-downloads/rss-feeds/RSC/lib/dictionaries/cif_core.dic
dictionary named 'cif_core.dic' version 2.4.2 from 2011-04-26.

'_exptl_absorpt_correction_type' value 'Multi-scan' changed to
'multi-scan' according to
/home/data/users/saulius/crontab/automatic-downloads/rss-feeds/RSC/lib/dictionaries/cif_core.dic
dictionary named 'cif_core.dic' version 2.4.2 from 2011-04-26.

Automatic conversion script
Id: cif_fix_values 4973 2017-02-22 13:04:09Z antanas 
;
_cod_original_cell_volume 14391.8(9)
_cod_original_sg_symbol_H-M 'F d d d '
_cod_original_formula_sum 'C60 H116.00 O16 P4 Ti4'
_cod_database_code 1551281

loop_
_symmetry_equiv_pos_as_xyz
x,y,z
-x,-y,-z
x,y+1/2,z+1/2
-x,-y+1/2,-z+1/2
x+1/2,y,z+1/2
-x+1/2,-y,-z+1/2
x+1/2,y+1/2,z
-x+1/2,-y+1/2,-z
x+3/4,-y,z+3/4
-x+3/4,y,-z+3/4
x+3/4,-y+1/2,z+5/4
-x+3/4,y+1/2,-z+5/4
x+5/4,-y,z+5/4
-x+5/4,y,-z+5/4
x+5/4,-y+1/2,z+3/4
-x+5/4,y+1/2,-z+3/4
-x+1/4,-y+1/4,z
x+1/4,y+1/4,-z
-x+1/4,-y+3/4,z+1/2
x+1/4,y+3/4,-z+1/2
-x+3/4,-y+1/4,z+1/2
x+3/4,y+1/4,-z+1/2
-x+3/4,-y+3/4,z
x+3/4,y+3/4,-z
x,-y+1/4,-z+1/4
-x,y+1/4,z+1/4
x,-y+3/4,-z+3/4
-x,y+3/4,z+3/4
x+1/2,-y+1/4,-z+3/4
-x+1/2,y+1/4,z+3/4
x+1/2,-y+3/4,-z+1/4
-x+1/2,y+3/4,z+1/4

loop_
_atom_site_label
_atom_site_type_symbol
_atom_site_fract_x
_atom_site_fract_y
_atom_site_fract_z
_atom_site_U_iso_or_equiv
_atom_site_occupancy
_atom_site_adp_type
_atom_site_refinement_flags_posn
_atom_site_refinement_flags_adp
_atom_site_refinement_flags_occupancy
_atom_site_disorder_assembly
_atom_site_disorder_group
C13 C 0.0664(3) 0.6789(2) 0.51178(11) 0.0872 1.0000 Uani . . . . .
C14 C 0.1262(4) 0.7135(3) 0.49013(13) 0.1075 1.0000 Uani . . . . .
C15 C 0.0762(6) 0.7609(4) 0.47080(16) 0.1406 1.0000 Uani . . . . .
C16 C 0.0256(7) 0.8034(4) 0.4920(2) 0.1695 1.0000 Uani . . . . .
C17 C -0.0360(7) 0.7699(5) 0.5132(2) 0.1716 1.0000 Uani . . . . .
C18 C 0.0119(6) 0.7210(4) 0.53269(15) 0.1346 1.0000 Uani . . . . .
O1 O 0.06722(14) 0.66919(10) 0.60457(5) 0.0541 1.0000 Uani . . . . .
O2 O 0.20309(18) 0.75852(12) 0.59694(6) 0.0713 1.0000 Uani D . . . .
O3 O 0.19095(17) 0.66128(13) 0.55531(6) 0.0684 1.0000 Uani . . . . .
O4 O 0.32351(17) 0.66461(14) 0.60325(7) 0.0755 1.0000 Uani . . . . .
P1 P 0.1250 0.6250 0.53621(3) 0.0676 1.0000 Uani S T . . .
P2 P 0.37722(8) 0.6250 0.6250 0.0709 1.0000 Uani S T . . .
Ti1 Ti 0.19204(4) 0.67738(3) 0.601016(14) 0.0555 1.0000 Uani . . . . .
C100 C 0.2247(9) 0.8049(5) 0.5766(2) 0.1064 0.251(8) Uani D . P 1 1
C101 C 0.2598(3) 0.80766(19) 0.60073(12) 0.1098 0.749(8) Uani D . P 1 2
C121 C 0.2703(6) 0.8222(3) 0.63365(17) 0.1334 0.749(8) Uani D . P 1 2
C120 C 0.3089(11) 0.8323(9) 0.5850(6) 0.1251 0.251(8) Uani D . P 1 1
C110 C 0.1527(13) 0.8490(7) 0.5741(6) 0.1262 0.251(8) Uani D . P 1 1
C111 C 0.2315(6) 0.8594(3) 0.58197(18) 0.1272 0.749(8) Uani D . P 1 2
C190 C 0.4385(16) 0.6835(8) 0.6517(5) 0.1582 0.364(11) Uani D . P 2 2
C191 C 0.4454(5) 0.6721(4) 0.64703(17) 0.0938 0.636(11) Uani D . P 2 1
C240 C 0.4593(19) 0.6610(6) 0.6814(6) 0.1672 0.364(11) Uani D . P 2 2
C241 C 0.4914(6) 0.6473(3) 0.6727(2) 0.1139 0.636(11) Uani D . P 2 1
C230 C 0.4873(18) 0.7124(9) 0.7043(4) 0.1627 0.364(11) Uani D . P 2 2
C231 C 0.5324(8) 0.6968(5) 0.69366(16) 0.1333 0.636(11) Uani D . P 2 1
C220 C 0.5143(14) 0.7629(8) 0.6923(5) 0.1567 0.364(11) Uani D . P 2 2
C221 C 0.5748(7) 0.7399(5) 0.6800(2) 0.1540 0.636(11) Uani D . P 2 1
C210 C 0.4645(17) 0.7871(6) 0.6716(5) 0.1624 0.364(11) Uani D . P 2 2
C211 C 0.5374(8) 0.7640(3) 0.6558(2) 0.1473 0.636(11) Uani D . P 2 1
C200 C 0.4047(13) 0.7431(8) 0.6534(5) 0.1601 0.364(11) Uani D . P 2 2
C201 C 0.4952(5) 0.7189(4) 0.63249(14) 0.1091 0.636(11) Uani D . P 2 1
H131 H 0.0225 0.6558 0.4997 0.1060 1.0000 Uiso R . . . .
H141 H 0.1668 0.7358 0.5031 0.1357 1.0000 Uiso R . . . .
H142 H 0.1580 0.6861 0.4770 0.1359 1.0000 Uiso R . . . .
H151 H 0.1173 0.7847 0.4585 0.1725 1.0000 Uiso R . . . .
H152 H 0.0337 0.7401 0.4576 0.1724 1.0000 Uiso R . . . .
H161 H 0.0694 0.8255 0.5046 0.2013 1.0000 Uiso R . . . .
H162 H -0.0069 0.8328 0.4793 0.2013 1.0000 Uiso R . . . .
H171 H -0.0680 0.7985 0.5269 0.2034 1.0000 Uiso R . . . .
H172 H -0.0769 0.7480 0.4993 0.2037 1.0000 Uiso R . . . .
H181 H 0.0524 0.7438 0.5463 0.1613 1.0000 Uiso R . . . .
H182 H -0.0321 0.6977 0.5449 0.1617 1.0000 Uiso R . . . .
H1001 H 0.2298 0.7868 0.5560 0.1271 0.251(8) Uiso R . P 1 1
H1011 H 0.3174 0.7937 0.5931 0.1325 0.749(8) Uiso R . P 1 2
H1211 H 0.3303 0.8333 0.6373 0.1990 0.749(8) Uiso R . P 1 2
H1212 H 0.2332 0.8564 0.6387 0.1991 0.749(8) Uiso R . P 1 2
H1213 H 0.2547 0.7872 0.6457 0.1990 0.749(8) Uiso R . P 1 2
H1101 H 0.1626 0.8737 0.5534 0.1841 0.251(8) Uiso R . P 1 1
H1102 H 0.1595 0.8770 0.5941 0.1840 0.251(8) Uiso R . P 1 1
H1103 H 0.0919 0.8253 0.5739 0.1839 0.251(8) Uiso R . P 1 1
H1113 H 0.2807 0.8882 0.5814 0.1891 0.749(8) Uiso R . P 1 2
H1112 H 0.1808 0.8773 0.5927 0.1892 0.749(8) Uiso R . P 1 2
H1111 H 0.2159 0.8428 0.5612 0.1888 0.749(8) Uiso R . P 1 2
H1901 H 0.4873 0.6941 0.6383 0.1760 0.364(11) Uiso R . P 2 2
H2401 H 0.5195 0.6492 0.6766 0.1851 0.364(11) Uiso R . P 2 2
H2402 H 0.4266 0.6261 0.6890 0.1852 0.364(11) Uiso R . P 2 2
H2411 H 0.4478 0.6250 0.6845 0.1705 0.636(11) Uiso R . P 2 1
H2412 H 0.5365 0.6191 0.6647 0.1704 0.636(11) Uiso R . P 2 1
H2001 H 0.3560 0.7350 0.6672 0.1798 0.364(11) Uiso R . P 2 2
H2002 H 0.3827 0.7591 0.6340 0.1801 0.364(11) Uiso R . P 2 2
H2011 H 0.4584 0.7410 0.6182 0.1463 0.636(11) Uiso R . P 2 1
H2012 H 0.5416 0.6993 0.6207 0.1464 0.636(11) Uiso R . P 2 1
H1201 H 0.3442 0.7993 0.5935 0.1821 0.251(8) Uiso R . P 1 1
H1202 H 0.3010 0.8637 0.6004 0.1819 0.251(8) Uiso R . P 1 1
H1203 H 0.3374 0.8492 0.5669 0.1820 0.251(8) Uiso R . P 1 1
H1911 H 0.4011 0.6970 0.6587 0.1373 0.636(11) Uiso R . P 2 1
H2101 H 0.4279 0.8196 0.6800 0.1839 0.364(11) Uiso R . P 2 2
H2102 H 0.5033 0.8033 0.6558 0.1841 0.364(11) Uiso R . P 2 2
H2201 H 0.5089 0.7910 0.7094 0.1840 0.364(11) Uiso R . P 2 2
H2202 H 0.5745 0.7615 0.6854 0.1841 0.364(11) Uiso R . P 2 2
H2301 H 0.5284 0.7000 0.7205 0.1911 0.364(11) Uiso R . P 2 2
H2302 H 0.4284 0.7162 0.7130 0.1911 0.364(11) Uiso R . P 2 2
H2311 H 0.5702 0.6763 0.7089 0.1811 0.636(11) Uiso R . P 2 1
H2312 H 0.4845 0.7195 0.7041 0.1811 0.636(11) Uiso R . P 2 1
H2211 H 0.5861 0.7722 0.6951 0.1963 0.636(11) Uiso R . P 2 1
H2212 H 0.6306 0.7219 0.6728 0.1962 0.636(11) Uiso R . P 2 1
H2111 H 0.4897 0.7890 0.6639 0.1862 0.636(11) Uiso R . P 2 1
H2112 H 0.5803 0.7885 0.6444 0.1862 0.636(11) Uiso R . P 2 1

loop_
_atom_site_aniso_label
_atom_site_aniso_U_11
_atom_site_aniso_U_22
_atom_site_aniso_U_33
_atom_site_aniso_U_23
_atom_site_aniso_U_13
_atom_site_aniso_U_12
C13 0.084(3) 0.101(3) 0.076(3) 0.008(2) -0.007(2) 0.011(2)
C14 0.110(4) 0.113(4) 0.099(3) 0.025(3) 0.014(3) 0.018(3)
C15 0.170(7) 0.141(6) 0.110(4) 0.043(4) 0.018(4) 0.023(5)
C16 0.203(9) 0.143(7) 0.163(7) 0.051(6) 0.027(7) 0.071(7)
C17 0.169(8) 0.200(9) 0.146(6) 0.053(6) 0.020(6) 0.101(7)
C18 0.145(6) 0.152(6) 0.108(4) 0.025(4) 0.006(4) 0.068(5)
O1 0.0453(12) 0.0490(12) 0.0680(13) -0.0031(9) -0.0094(9) 0.0023(9)
O2 0.0768(17) 0.0541(13) 0.0829(16) 0.0125(11) -0.0054(13) -0.0158(11)
O3 0.0653(15) 0.0718(15) 0.0681(14) 0.0093(12) 0.0023(11) -0.0072(12)
O4 0.0463(13) 0.0847(18) 0.0956(19) 0.0251(15) 0.0041(12) -0.0099(12)
P1 0.0661(8) 0.0723(8) 0.0645(7) 0.0000 0.0000 0.0031(6)
P2 0.0377(6) 0.0876(10) 0.0874(9) 0.0108(7) 0.0000 0.0000
Ti1 0.0462(4) 0.0498(4) 0.0706(4) 0.0086(2) -0.0059(2) -0.0047(2)
C100 0.118(8) 0.088(7) 0.113(8) 0.029(6) 0.002(7) -0.015(7)
C101 0.104(4) 0.075(3) 0.150(5) -0.006(3) 0.014(4) -0.026(3)
C121 0.106(5) 0.125(6) 0.169(7) -0.056(5) -0.004(5) -0.029(5)
C120 0.128(11) 0.115(11) 0.132(11) 0.034(9) 0.001(10) -0.029(9)
C110 0.133(12) 0.111(11) 0.135(11) 0.020(10) -0.011(11) -0.002(9)
C111 0.127(6) 0.062(4) 0.193(7) 0.024(4) 0.051(6) -0.009(4)
C190 0.150(13) 0.120(10) 0.205(14) -0.018(10) -0.059(11) -0.020(9)
C191 0.085(5) 0.105(5) 0.091(4) 0.005(4) -0.011(4) -0.031(4)
C240 0.167(13) 0.141(10) 0.193(14) -0.019(10) -0.044(11) -0.042(9)
C241 0.100(6) 0.126(6) 0.116(5) -0.005(5) -0.033(4) -0.004(5)
C230 0.153(13) 0.144(10) 0.192(14) -0.023(10) -0.047(11) -0.033(9)
C231 0.142(7) 0.130(7) 0.127(6) -0.002(5) -0.049(6) -0.024(5)
C220 0.145(13) 0.121(9) 0.204(14) -0.039(9) -0.057(10) -0.016(9)
C221 0.142(7) 0.157(8) 0.163(7) -0.002(6) -0.040(6) -0.057(6)
C210 0.157(13) 0.119(9) 0.211(14) -0.028(9) -0.057(10) -0.010(9)
C211 0.145(7) 0.133(7) 0.164(7) 0.017(5) -0.033(6) -0.076(6)
C200 0.153(12) 0.117(9) 0.210(14) -0.021(9) -0.063(11) -0.004(8)
C201 0.094(5) 0.113(5) 0.120(5) 0.023(4) -0.014(4) -0.053(4)

loop_
_atom_type_symbol
_atom_type_scat_dispersion_real
_atom_type_scat_dispersion_imag
_atom_type_scat_Cromer_Mann_a1
_atom_type_scat_Cromer_Mann_b1
_atom_type_scat_Cromer_Mann_a2
_atom_type_scat_Cromer_Mann_b2
_atom_type_scat_Cromer_Mann_a3
_atom_type_scat_Cromer_Mann_b3
_atom_type_scat_Cromer_Mann_a4
_atom_type_scat_Cromer_Mann_b4
_atom_type_scat_Cromer_Mann_c
_atom_type_scat_source
C 0.0181 0.0091 2.3100 20.8439 1.0200 10.2075 1.5886 0.5687 0.8650 51.6512 0.2156 'International Tables Vol C 4.2.6.8 and 6.1.1.4'
H 0.0000 0.0000 0.4930 10.5109 0.3229 26.1257 0.1402 3.1424 0.0408 57.7998 0.0030 'International Tables Vol C 4.2.6.8 and 6.1.1.4'
O 0.0492 0.0322 3.0485 13.2771 2.2868 5.7011 1.5463 0.3239 0.8670 32.9089 0.2508 'International Tables Vol C 4.2.6.8 and 6.1.1.4'
P 0.2955 0.4335 6.4345 1.9067 4.1791 27.1570 1.7800 0.5260 1.4908 68.1645 1.1149 'International Tables Vol C 4.2.6.8 and 6.1.1.4'
Ti 0.2191 1.8069 9.7595 7.8508 7.3558 0.5000 1.6991 35.6338 1.9021 116.1050 1.2807 'International Tables Vol C 4.2.6.8 and 6.1.1.4'

loop_
_geom_angle_atom_site_label_1
_geom_angle_site_symmetry_1
_geom_angle_atom_site_label_2
_geom_angle_atom_site_label_3
_geom_angle_site_symmetry_3
_geom_angle
_geom_angle_publ_flag
C14 . C13 C18 . 113.1(5) yes
C14 . C13 P1 . 113.1(4) yes
C18 . C13 P1 . 108.1(4) yes
C14 . C13 H131 . 109.5 no
C18 . C13 H131 . 104.7 no
P1 . C13 H131 . 108.0 no
C13 . C14 C15 . 112.3(5) yes
C13 . C14 H141 . 106.0 no
C15 . C14 H141 . 107.0 no
C13 . C14 H142 . 111.1 no
C15 . C14 H142 . 110.4 no
H141 . C14 H142 . 109.8 no
C14 . C15 C16 . 109.5(6) yes
C14 . C15 H151 . 109.9 no
C16 . C15 H151 . 109.4 no
C14 . C15 H152 . 109.5 no
C16 . C15 H152 . 107.8 no
H151 . C15 H152 . 110.8 no
C15 . C16 C17 . 112.9(8) yes
C15 . C16 H161 . 107.0 no
C17 . C16 H161 . 108.8 no
C15 . C16 H162 . 108.5 no
C17 . C16 H162 . 110.3 no
H161 . C16 H162 . 109.2 no
C16 . C17 C18 . 112.1(7) yes
C16 . C17 H171 . 111.6 no
C18 . C17 H171 . 109.7 no
C16 . C17 H172 . 105.0 no
C18 . C17 H172 . 107.0 no
H171 . C17 H172 . 111.2 no
C17 . C18 C13 . 110.3(5) yes
C17 . C18 H181 . 105.8 no
C13 . C18 H181 . 108.5 no
C17 . C18 H182 . 109.1 no
C13 . C18 H182 . 111.7 no
H181 . C18 H182 . 111.3 no
Ti1 17_565 O1 Ti1 14_455 99.16(10) yes
Ti1 17_565 O1 Ti1 . 98.81(10) yes
Ti1 14_455 O1 Ti1 . 98.25(10) yes
Ti1 . O2 C100 . 144.2(6) yes
Ti1 . O2 C101 . 144.5(2) yes
P1 . O3 Ti1 . 129.15(15) yes
P2 . O4 Ti1 . 129.84(16) yes
C13 . P1 C13 17_565 108.8(3) yes
C13 . P1 O3 17_565 109.4(2) yes
C13 17_565 P1 O3 17_565 107.5(2) yes
C13 . P1 O3 . 107.5(2) yes
C13 17_565 P1 O3 . 109.4(2) yes
O3 17_565 P1 O3 . 114.2(2) yes
C13 . P1 Ti1 17_565 125.96(16) yes
C13 17_565 P1 Ti1 17_565 115.78(17) yes
O3 . P1 Ti1 17_565 85.38(11) yes
C13 . P1 Ti1 . 115.78(17) yes
C13 17_565 P1 Ti1 . 125.96(16) yes
O3 17_565 P1 Ti1 . 85.38(11) yes
Ti1 17_565 P1 Ti1 . 57.27(3) yes
C191 25_566 P2 O4 . 108.5(3) yes
C191 25_566 P2 O4 25_566 108.8(3) yes
O4 . P2 O4 25_566 114.9(2) yes
C191 25_566 P2 Ti1 25_566 119.2(3) yes
O4 . P2 Ti1 25_566 86.13(11) yes
C191 25_566 P2 Ti1 . 123.7(2) yes
O4 25_566 P2 Ti1 . 86.13(11) yes
Ti1 25_566 P2 Ti1 . 57.54(3) yes
C191 25_566 P2 C191 . 107.1(6) yes
O4 . P2 C191 . 108.8(3) yes
O4 25_566 P2 C191 . 108.5(3) yes
Ti1 25_566 P2 C191 . 123.7(2) yes
Ti1 . P2 C191 . 119.2(3) yes
C190 25_566 P2 O4 . 105.1(7) yes
C190 25_566 P2 O4 25_566 104.5(6) yes
O4 . P2 O4 25_566 114.9(2) yes
C190 25_566 P2 Ti1 25_566 112.0(7) yes
C190 25_566 P2 Ti1 . 117.2(8) yes
O4 25_566 P2 Ti1 . 86.13(11) yes
Ti1 25_566 P2 Ti1 . 57.54(3) yes
C190 25_566 P2 C190 . 123.3(15) yes
O4 . P2 C190 . 104.5(6) yes
O4 25_566 P2 C190 . 105.1(7) yes
Ti1 25_566 P2 C190 . 117.2(8) yes
Ti1 . P2 C190 . 112.0(7) yes
Ti1 25_566 Ti1 Ti1 17_565 56.42(2) yes
Ti1 25_566 Ti1 O1 17_565 38.21(6) yes
Ti1 17_565 Ti1 O1 17_565 38.06(6) yes
Ti1 25_566 Ti1 Ti1 14_455 61.34(2) yes
Ti1 17_565 Ti1 Ti1 14_455 62.24(2) yes
O1 17_565 Ti1 Ti1 14_455 84.36(6) yes
Ti1 25_566 Ti1 O4 . 82.27(8) yes
Ti1 17_565 Ti1 O4 . 123.69(9) yes
O1 17_565 Ti1 O4 . 85.69(10) yes
Ti1 14_455 Ti1 O4 . 131.20(9) yes
Ti1 25_566 Ti1 O3 . 122.14(9) yes
Ti1 17_565 Ti1 O3 . 82.17(7) yes
O1 17_565 Ti1 O3 . 84.08(10) yes
Ti1 14_455 Ti1 O3 . 134.19(8) yes
O4 . Ti1 O3 . 91.78(12) yes
Ti1 25_566 Ti1 O1 14_455 42.63(7) yes
Ti1 17_565 Ti1 O1 14_455 83.26(7) yes
O1 17_565 Ti1 O1 14_455 80.28(10) yes
Ti1 14_455 Ti1 O1 14_455 40.56(7) yes
O4 . Ti1 O1 14_455 90.66(11) yes
Ti1 25_566 Ti1 O1 . 82.91(7) yes
Ti1 17_565 Ti1 O1 . 43.14(7) yes
O1 17_565 Ti1 O1 . 80.51(10) yes
Ti1 14_455 Ti1 O1 . 41.19(7) yes
O4 . Ti1 O1 . 164.78(11) yes
Ti1 25_566 Ti1 P1 . 108.95(3) yes
Ti1 17_565 Ti1 P1 . 61.363(15) yes
O1 17_565 Ti1 P1 . 71.72(7) yes
Ti1 14_455 Ti1 P1 . 113.78(3) yes
O4 . Ti1 P1 . 107.93(9) yes
Ti1 25_566 Ti1 P2 . 61.230(14) yes
Ti1 17_565 Ti1 P2 . 108.46(3) yes
O1 17_565 Ti1 P2 . 71.34(6) yes
Ti1 14_455 Ti1 P2 . 112.52(3) yes
O4 . Ti1 P2 . 21.27(7) yes
Ti1 25_566 Ti1 O2 . 143.13(9) yes
Ti1 17_565 Ti1 O2 . 143.35(10) yes
O1 17_565 Ti1 O2 . 177.82(11) yes
Ti1 14_455 Ti1 O2 . 97.83(10) yes
O4 . Ti1 O2 . 92.79(12) yes
O3 . Ti1 O1 14_455 163.94(11) yes
O3 . Ti1 O1 . 93.14(10) yes
O1 14_455 Ti1 O1 . 80.75(10) yes
O1 14_455 Ti1 P1 . 144.62(7) yes
O1 . Ti1 P1 . 73.80(7) yes
O3 . Ti1 P2 . 105.26(8) yes
O1 14_455 Ti1 P2 . 73.12(7) yes
O1 . Ti1 P2 . 144.14(7) yes
P1 . Ti1 P2 . 115.825(19) yes
O3 . Ti1 O2 . 94.41(12) yes
O1 14_455 Ti1 O2 . 101.32(11) yes
O1 . Ti1 O2 . 101.17(12) yes
P1 . Ti1 O2 . 107.33(9) yes
P2 . Ti1 O2 . 107.62(9) yes
O2 . C100 C120 . 110.50(7) yes
O2 . C100 C110 . 110.52(7) yes
C120 . C100 C110 . 113.88(7) yes
O2 . C100 H1001 . 107.7 no
C120 . C100 H1001 . 108.9 no
C110 . C100 H1001 . 105.0 no
O2 . C101 C121 . 110.48(7) yes
O2 . C101 C111 . 110.52(7) yes
C121 . C101 C111 . 113.88(7) yes
O2 . C101 H1011 . 105.8 no
C121 . C101 H1011 . 107.4 no
C111 . C101 H1011 . 108.4 no
C101 . C121 H1211 . 108.6 no
C101 . C121 H1212 . 109.0 no
H1211 . C121 H1212 . 109.0 no
C101 . C121 H1213 . 109.3 no
H1211 . C121 H1213 . 110.3 no
H1212 . C121 H1213 . 110.7 no
C100 . C120 H1201 . 106.0 no
C100 . C120 H1202 . 110.8 no
H1201 . C120 H1202 . 109.5 no
C100 . C120 H1203 . 110.3 no
H1201 . C120 H1203 . 110.0 no
H1202 . C120 H1203 . 110.1 no
C100 . C110 H1101 . 107.0 no
C100 . C110 H1102 . 104.3 no
H1101 . C110 H1102 . 112.4 no
C100 . C110 H1103 . 109.4 no
H1101 . C110 H1103 . 111.5 no
H1102 . C110 H1103 . 111.9 no
C101 . C111 H1113 . 106.7 no
C101 . C111 H1112 . 106.1 no
H1113 . C111 H1112 . 110.8 no
C101 . C111 H1111 . 106.9 no
H1113 . C111 H1111 . 113.1 no
H1112 . C111 H1111 . 112.7 no
P2 . C190 C240 . 114.7(12) yes
P2 . C190 C200 . 117.5(13) yes
C240 . C190 C200 . 111.07(7) yes
P2 . C190 H1901 . 99.6 no
C240 . C190 H1901 . 117.1 no
C200 . C190 H1901 . 95.0 no
P2 . C191 C241 . 119.7(5) yes
P2 . C191 C201 . 119.9(4) yes
C241 . C191 C201 . 111.08(7) yes
P2 . C191 H1911 . 101.3 no
C241 . C191 H1911 . 98.4 no
C201 . C191 H1911 . 100.9 no
C190 . C240 C230 . 113.04(7) yes
C190 . C240 H2401 . 96.4 no
C230 . C240 H2401 . 94.1 no
C190 . C240 H2402 . 118.0 no
C230 . C240 H2402 . 119.3 no
H2401 . C240 H2402 . 110.1 no
C191 . C241 C231 . 113.01(7) yes
C191 . C241 H2411 . 105.7 no
C231 . C241 H2411 . 108.4 no
C191 . C241 H2412 . 107.9 no
C231 . C241 H2412 . 111.4 no
H2411 . C241 H2412 . 110.4 no
C240 . C230 C220 . 116.55(7) yes
C240 . C230 H2301 . 115.5 no
C220 . C230 H2301 . 108.9 no
C240 . C230 H2302 . 93.3 no
C220 . C230 H2302 . 112.0 no
H2301 . C230 H2302 . 109.7 no
C241 . C231 C221 . 116.51(7) yes
C241 . C231 H2311 . 108.2 no
C221 . C231 H2311 . 110.4 no
C241 . C231 H2312 . 109.0 no
C221 . C231 H2312 . 102.1 no
H2311 . C231 H2312 . 110.5 no
C230 . C220 C210 . 116.53(7) yes
C230 . C220 H2201 . 102.0 no
C210 . C220 H2201 . 102.9 no
C230 . C220 H2202 . 113.6 no
C210 . C220 H2202 . 110.9 no
H2201 . C220 H2202 . 109.8 no
C231 . C221 C211 . 116.56(7) yes
C231 . C221 H2211 . 108.3 no
C211 . C221 H2211 . 108.9 no
C231 . C221 H2212 . 106.4 no
C211 . C221 H2212 . 106.3 no
H2211 . C221 H2212 . 110.3 no
C220 . C210 C200 . 116.52(7) yes
C220 . C210 H2101 . 112.1 no
C200 . C210 H2101 . 108.1 no
C220 . C210 H2102 . 106.5 no
C200 . C210 H2102 . 102.9 no
H2101 . C210 H2102 . 110.3 no
C221 . C211 C201 . 116.55(7) yes
C221 . C211 H2111 . 105.0 no
C201 . C211 H2111 . 106.5 no
C221 . C211 H2112 . 109.6 no
C201 . C211 H2112 . 107.3 no
H2111 . C211 H2112 . 111.9 no
C210 . C200 C190 . 113.00(7) yes
C210 . C200 H2001 . 104.2 no
C190 . C200 H2001 . 98.2 no
C210 . C200 H2002 . 115.0 no
C190 . C200 H2002 . 114.7 no
H2001 . C200 H2002 . 109.8 no
C211 . C201 C191 . 113.01(7) yes
C211 . C201 H2011 . 109.8 no
C191 . C201 H2011 . 109.7 no
C211 . C201 H2012 . 108.8 no
C191 . C201 H2012 . 107.6 no
H2011 . C201 H2012 . 107.8 no

loop_
_geom_bond_atom_site_label_1
_geom_bond_atom_site_label_2
_geom_bond_site_symmetry_2
_geom_bond_distance
_geom_bond_publ_flag
C13 C14 . 1.509(7) yes
C13 C18 . 1.534(8) yes
C13 P1 . 1.817(5) yes
C13 H131 . 0.989 no
C14 C15 . 1.534(9) yes
C14 H141 . 0.966 no
C14 H142 . 0.957 no
C15 C16 . 1.516(11) yes
C15 H151 . 0.971 no
C15 H152 . 0.976 no
C16 C17 . 1.500(13) yes
C16 H161 . 0.987 no
C16 H162 . 0.980 no
C17 C18 . 1.545(9) yes
C17 H171 . 0.990 no
C17 H172 . 0.988 no
C18 H181 . 0.986 no
C18 H182 . 0.993 no
O1 Ti1 17_565 2.121(2) yes
O1 Ti1 14_455 1.937(2) yes
O1 Ti1 . 1.912(2) yes
O2 Ti1 . 1.790(2) yes
O2 C100 . 1.383(6) yes
O2 Ti1 . 1.790(2) yes
O2 C101 . 1.387(4) yes
O3 P1 . 1.523(3) yes
O3 Ti1 . 2.011(3) yes
O4 P2 . 1.518(3) yes
O4 Ti1 . 2.021(3) yes
P1 Ti1 17_565 3.1981(13) yes
P1 Ti1 . 3.1981(13) yes
P2 C191 25_566 1.745(6) yes
P2 Ti1 25_566 3.2118(12) yes
P2 Ti1 . 3.2118(12) yes
P2 C191 . 1.745(6) yes
P2 C190 25_566 1.960(14) yes
P2 Ti1 25_566 3.2118(12) yes
P2 Ti1 . 3.2118(12) yes
P2 C190 . 1.960(14) yes
Ti1 Ti1 25_566 3.0916(11) yes
Ti1 Ti1 17_565 3.0654(11) yes
Ti1 Ti1 14_455 2.9105(12) yes
C100 C120 . 1.459(7) yes
C100 C110 . 1.463(7) yes
C100 H1001 . 0.979 no
C101 C121 . 1.469(6) yes
C101 C111 . 1.457(5) yes
C101 H1011 . 0.984 no
C121 H1211 . 0.957 no
C121 H1212 . 0.960 no
C121 H1213 . 0.957 no
C120 H1201 . 0.969 no
C120 H1202 . 0.967 no
C120 H1203 . 0.967 no
C110 H1101 . 1.059 no
C110 H1102 . 1.066 no
C110 H1103 . 1.060 no
C111 H1113 . 0.978 no
C111 H1112 . 0.982 no
C111 H1111 . 0.999 no
C190 C240 . 1.410(6) yes
C190 C200 . 1.402(7) yes
C190 H1901 . 0.972 no
C191 C241 . 1.420(6) yes
C191 C201 . 1.420(6) yes
C191 H1911 . 1.003 no
C240 C230 . 1.558(6) yes
C240 H2401 . 0.972 no
C240 H2402 . 0.970 no
C241 C231 . 1.544(6) yes
C241 H2411 . 0.969 no
C241 H2412 . 0.985 no
C230 C220 . 1.287(7) yes
C230 H2301 . 0.976 no
C230 H2302 . 0.974 no
C231 C221 . 1.286(6) yes
C231 H2311 . 0.983 no
C231 H2312 . 0.991 no
C220 C210 . 1.286(6) yes
C220 H2201 . 0.966 no
C220 H2202 . 0.963 no
C221 C211 . 1.307(6) yes
C221 H2211 . 0.974 no
C221 H2212 . 0.987 no
C210 C200 . 1.542(6) yes
C210 H2101 . 0.972 no
C210 H2102 . 0.971 no
C211 C201 . 1.549(6) yes
C211 H2111 . 0.973 no
C211 H2112 . 0.975 no
C200 H2001 . 0.970 no
C200 H2002 . 0.970 no
C201 H2011 . 0.966 no
C201 H2012 . 0.970 no

loop_
_geom_hbond_atom_site_label_D
_geom_hbond_atom_site_label_H
_geom_hbond_atom_site_label_A
_geom_hbond_site_symmetry_A
_geom_hbond_angle_DHA
_geom_hbond_distance_DH
_geom_hbond_distance_HA
_geom_hbond_distance_DA
_geom_hbond_publ_flag
C110 H1103 C121 14_455 126.9(6) 1.060 2.507 3.256(18) yes
C111 H1113 C120 23_565 154.3(6) 0.978 2.528 3.435(18) yes
C191 H1901 C211 . 124.6(18) 0.884 1.866 2.477(18) yes
C200 H2002 C101 . 151.6(6) 0.970 2.586 3.470(18) yes
C200 H2002 C121 . 120.0(6) 0.970 2.198 2.811(18) yes
C200 H1911 C240 . 127.5(13) 1.034 1.539 2.318(18) yes
C200 H1911 C241 . 127.2(11) 1.034 1.853 2.612(18) yes
